data_4337408
loop_
_publ_author_name
'Basalov, Ivan V.'
'Ro\,sca, Sorin Claudiu'
'Lyubov, Dmitry M.'
'Selikhov, Alexander N.'
'Fukin, Georgy K.'
'Sarazin, Yann'
'Carpentier, Jean-Fran\,cois'
'Trifonov, Alexander A.'

_publ_section_title
;
 Divalent heteroleptic ytterbium complexes - effective catalysts for
 intermolecular styrene hydrophosphination and hydroamination.
;
_journal_issue 3
_journal_name_full 'Inorganic chemistry'
_journal_page_first 1654
_journal_page_last 1661
_journal_paper_doi 10.1021/ic4027859
_journal_volume 53
_journal_year 2014
_chemical_formula_sum 'C34 H59 N3 O2 Si2 Yb'
_chemical_formula_weight 771.06
_chemical_name_systematic
; 
 ? 
;
_space_group_IT_number 2
_symmetry_cell_setting triclinic
_symmetry_space_group_name_Hall '-P 1'
_symmetry_space_group_name_H-M 'P -1'
_atom_sites_solution_hydrogens geom
_atom_sites_solution_primary patt
_atom_sites_solution_secondary difmap
_audit_creation_method SHELXL-97
_cell_angle_alpha 79.836(2)
_cell_angle_beta 88.185(2)
_cell_angle_gamma 87.923(2)
_cell_formula_units_Z 4
_cell_length_a 10.3636(6)
_cell_length_b 17.9430(10)
_cell_length_c 20.4406(11)
_cell_measurement_reflns_used 850
_cell_measurement_temperature 100(2)
_cell_measurement_theta_max 30
_cell_measurement_theta_min 2
_cell_volume 3737.7(4)
_computing_cell_refinement 'Bruker SMART'
_computing_data_collection 'Bruker SMART'
_computing_data_reduction 'Bruker SHELXTL'
_computing_molecular_graphics 'Bruker SHELXTL'
_computing_publication_material 'Bruker SHELXTL'
_computing_structure_refinement 'SHELXL-97 (Sheldrick, 1997)'
_computing_structure_solution 'SHELXS-97 (Sheldrick, 1990)'
_diffrn_ambient_temperature 100(2)
_diffrn_measured_fraction_theta_full 0.985
_diffrn_measured_fraction_theta_max 0.985
_diffrn_measurement_device_type 'CCD area detector'
_diffrn_measurement_method 'phi and omega scans'
_diffrn_radiation_monochromator graphite
_diffrn_radiation_source 'fine-focus sealed tube'
_diffrn_radiation_type MoK\a
_diffrn_radiation_wavelength 0.71073
_diffrn_reflns_av_R_equivalents 0.0000
_diffrn_reflns_av_sigmaI/netI 0.0501
_diffrn_reflns_limit_h_max 13
_diffrn_reflns_limit_h_min -13
_diffrn_reflns_limit_k_max 22
_diffrn_reflns_limit_k_min -22
_diffrn_reflns_limit_l_max 26
_diffrn_reflns_limit_l_min 0
_diffrn_reflns_number 26046
_diffrn_reflns_theta_full 27.00
_diffrn_reflns_theta_max 27.00
_diffrn_reflns_theta_min 1.01
_exptl_absorpt_coefficient_mu 2.598
_exptl_absorpt_correction_T_max 0.7998
_exptl_absorpt_correction_T_min 0.6381
_exptl_absorpt_correction_type multi-scan
_exptl_absorpt_process_details 'SADABS (Sheldrick, 1998)'
_exptl_crystal_colour red
_exptl_crystal_density_diffrn 1.370
_exptl_crystal_density_method 'not measured'
_exptl_crystal_description plate
_exptl_crystal_F_000 1592
_exptl_crystal_size_max 0.19
_exptl_crystal_size_mid 0.15
_exptl_crystal_size_min 0.09
_refine_diff_density_max 2.063
_refine_diff_density_min -0.948
_refine_diff_density_rms 0.103
_refine_ls_extinction_method none
_refine_ls_goodness_of_fit_ref 1.010
_refine_ls_hydrogen_treatment constr
_refine_ls_matrix_type full
_refine_ls_number_parameters 786
_refine_ls_number_reflns 26106
_refine_ls_number_restraints 0
_refine_ls_restrained_S_all 1.010
_refine_ls_R_factor_all 0.0410
_refine_ls_R_factor_gt 0.0298
_refine_ls_shift/su_max 0.002
_refine_ls_shift/su_mean 0.000
_refine_ls_structure_factor_coef Fsqd
_refine_ls_weighting_details 'calc w=1/[\s^2^(Fo^2^)+(0.0291P)^2^+0.0000P] where P=(Fo^2^+2Fc^2^)/3'
_refine_ls_weighting_scheme calc
_refine_ls_wR_factor_gt 0.0652
_refine_ls_wR_factor_ref 0.0674
_reflns_number_gt 21154
_reflns_number_total 26106
_reflns_threshold_expression >2sigma(I)
_cod_data_source_file 6-ybamom.cif
_cod_data_source_block ybamom
_cod_depositor_comments
;
The following automatic conversions were performed:

'_symmetry_cell_setting' value 'Triclinic' changed to 'triclinic'
according to
/usr/data/users/saulius/automatic-downloads/current/ACS/lib/dictionaries/cif_core.dic
dictionary named 'cif_core.dic' version 2.4.2 from 2011-04-26.

Automatic conversion script
Id: cif_fix_values 2281 2013-09-26 08:29:07Z andrius 
;
_cod_original_sg_symbol_H-M P-1
_cod_database_code 4337408

loop_
_symmetry_equiv_pos_as_xyz
'x, y, z'
'-x, -y, -z'

loop_
_atom_site_label
_atom_site_type_symbol
_atom_site_fract_x
_atom_site_fract_y
_atom_site_fract_z
_atom_site_U_iso_or_equiv
_atom_site_adp_type
_atom_site_occupancy
_atom_site_symmetry_multiplicity
_atom_site_calc_flag
_atom_site_refinement_flags
Yb1A Yb 0.026275(12) 0.870491(6) 0.268018(5) 0.01665(3) Uani 1 1 d .
Si1A Si -0.17976(8) 0.75740(5) 0.38413(4) 0.0226(2) Uani 1 1 d .
Si2A Si -0.13964(8) 0.91505(5) 0.40736(4) 0.02187(19) Uani 1 1 d .
O1A O 0.17397(17) 0.76468(10) 0.31699(9) 0.0216(5) Uani 1 1 d .
N1A N -0.0625(2) 0.82069(12) 0.11209(10) 0.0172(5) Uani 1 1 d .
N2A N 0.0804(2) 0.77650(12) 0.19698(11) 0.0185(5) Uani 1 1 d .
N3A N -0.1123(2) 0.84432(12) 0.36305(11) 0.0204(5) Uani 1 1 d .
C1A C 0.0101(3) 0.76618(14) 0.14333(12) 0.0175(6) Uani 1 1 d .
C2A C -0.0110(3) 0.68790(15) 0.12303(13) 0.0237(7) Uani 1 1 d .
C3A C -0.1570(3) 0.67449(16) 0.12879(16) 0.0316(8) Uani 1 1 d .
H3AA H -0.1744 0.6265 0.1145 0.047 Uiso 1 1 calc R
H3AB H -0.2030 0.7161 0.1004 0.047 Uiso 1 1 calc R
H3AC H -0.1866 0.6723 0.1751 0.047 Uiso 1 1 calc R
C4A C 0.0326(3) 0.69020(17) 0.05063(14) 0.0363(9) Uani 1 1 d .
H4AA H 0.0101 0.6430 0.0365 0.054 Uiso 1 1 calc R
H4AB H 0.1263 0.6959 0.0464 0.054 Uiso 1 1 calc R
H4AC H -0.0107 0.7331 0.0225 0.054 Uiso 1 1 calc R
C5A C 0.0541(3) 0.62052(15) 0.16758(14) 0.0293(7) Uani 1 1 d .
H5AA H 0.0241 0.5732 0.1564 0.044 Uiso 1 1 calc R
H5AB H 0.0319 0.6224 0.2142 0.044 Uiso 1 1 calc R
H5AC H 0.1480 0.6227 0.1607 0.044 Uiso 1 1 calc R
C6A C -0.0582(2) 0.89100(14) 0.13266(12) 0.0152(6) Uani 1 1 d .
C7A C -0.1700(2) 0.91588(15) 0.16643(13) 0.0171(6) Uani 1 1 d .
C8A C -0.1649(3) 0.98250(15) 0.19108(14) 0.0206(7) Uani 1 1 d .
H8AA H -0.2425 1.0001 0.2151 0.025 Uiso 1 1 calc R
C9A C -0.0567(3) 1.02662(15) 0.18224(13) 0.0206(6) Uani 1 1 d .
H9AA H -0.0551 1.0742 0.2013 0.025 Uiso 1 1 calc R
C10A C 0.0485(3) 1.00470(15) 0.14586(13) 0.0197(6) Uani 1 1 d .
H10A H 0.1273 1.0360 0.1405 0.024 Uiso 1 1 calc R
C11A C 0.0512(2) 0.93732(14) 0.12081(12) 0.0154(6) Uani 1 1 d .
C12A C -0.2911(3) 0.86958(15) 0.17263(13) 0.0200(6) Uani 1 1 d .
H12A H -0.2649 0.8153 0.1881 0.024 Uiso 1 1 calc R
C13A C -0.3513(3) 0.87583(16) 0.10390(14) 0.0258(7) Uani 1 1 d .
H13A H -0.2865 0.8609 0.0723 0.039 Uiso 1 1 calc R
H13B H -0.3811 0.9282 0.0883 0.039 Uiso 1 1 calc R
H13C H -0.4247 0.8423 0.1073 0.039 Uiso 1 1 calc R
C14A C -0.3918(3) 0.89193(16) 0.22236(14) 0.0249(7) Uani 1 1 d .
H14A H -0.3522 0.8892 0.2657 0.037 Uiso 1 1 calc R
H14B H -0.4636 0.8571 0.2268 0.037 Uiso 1 1 calc R
H14C H -0.4242 0.9438 0.2065 0.037 Uiso 1 1 calc R
C15A C 0.1674(2) 0.91702(15) 0.07917(13) 0.0190(6) Uani 1 1 d .
H15A H 0.1622 0.8623 0.0757 0.023 Uiso 1 1 calc R
C16A C 0.2959(3) 0.92723(18) 0.11062(16) 0.0362(9) Uani 1 1 d .
H16A H 0.2944 0.9013 0.1570 0.054 Uiso 1 1 calc R
H16B H 0.3093 0.9813 0.1089 0.054 Uiso 1 1 calc R
H16C H 0.3664 0.9056 0.0861 0.054 Uiso 1 1 calc R
C17A C 0.1629(3) 0.96274(18) 0.00900(15) 0.0392(9) Uani 1 1 d .
H17A H 0.2405 0.9509 -0.0163 0.059 Uiso 1 1 calc R
H17B H 0.1590 1.0169 0.0111 0.059 Uiso 1 1 calc R
H17C H 0.0861 0.9498 -0.0129 0.059 Uiso 1 1 calc R
C18A C 0.2062(3) 0.74743(14) 0.20551(13) 0.0178(6) Uani 1 1 d .
C19A C 0.2932(3) 0.73154(15) 0.15580(15) 0.0269(7) Uani 1 1 d .
H19A H 0.2639 0.7370 0.1116 0.032 Uiso 1 1 calc R
C20A C 0.4204(3) 0.70811(15) 0.16823(16) 0.0286(8) Uani 1 1 d .
H20A H 0.4757 0.6974 0.1329 0.034 Uiso 1 1 calc R
C21A C 0.4669(3) 0.70033(15) 0.23159(15) 0.0294(7) Uani 1 1 d .
H21A H 0.5537 0.6837 0.2404 0.035 Uiso 1 1 calc R
C22A C 0.3842(3) 0.71735(15) 0.28253(15) 0.0270(7) Uani 1 1 d .
H22A H 0.4148 0.7122 0.3265 0.032 Uiso 1 1 calc R
C23A C 0.2589(3) 0.74146(14) 0.26957(14) 0.0200(7) Uani 1 1 d .
C24A C 0.1965(3) 0.73224(17) 0.38514(14) 0.0290(8) Uani 1 1 d .
H24A H 0.1956 0.6769 0.3906 0.044 Uiso 1 1 calc R
H24B H 0.1286 0.7501 0.4136 0.044 Uiso 1 1 calc R
H24C H 0.2807 0.7475 0.3978 0.044 Uiso 1 1 calc R
C25A C -0.1431(3) 0.69852(17) 0.31834(15) 0.0368(9) Uani 1 1 d .
H25A H -0.1818 0.6489 0.3315 0.055 Uiso 1 1 calc R
H25B H -0.0494 0.6918 0.3130 0.055 Uiso 1 1 calc R
H25C H -0.1790 0.7241 0.2762 0.055 Uiso 1 1 calc R
C26A C -0.1254(3) 0.69813(17) 0.46464(15) 0.0324(8) Uani 1 1 d .
H26A H -0.1842 0.6563 0.4780 0.049 Uiso 1 1 calc R
H26B H -0.1260 0.7296 0.4993 0.049 Uiso 1 1 calc R
H26C H -0.0377 0.6777 0.4585 0.049 Uiso 1 1 calc R
C27A C -0.3606(3) 0.75967(18) 0.39392(17) 0.0389(9) Uani 1 1 d .
H27A H -0.3921 0.7082 0.3978 0.058 Uiso 1 1 calc R
H27B H -0.3981 0.7920 0.3550 0.058 Uiso 1 1 calc R
H27C H -0.3859 0.7800 0.4341 0.058 Uiso 1 1 calc R
C28A C -0.0593(3) 0.89777(17) 0.49057(14) 0.0341(8) Uani 1 1 d .
H28A H -0.0763 0.9415 0.5127 0.051 Uiso 1 1 calc R
H28B H 0.0341 0.8906 0.4839 0.051 Uiso 1 1 calc R
H28C H -0.0939 0.8523 0.5183 0.051 Uiso 1 1 calc R
C29A C -0.3135(3) 0.9376(2) 0.42668(18) 0.0440(10) Uani 1 1 d .
H29A H -0.3204 0.9862 0.4422 0.066 Uiso 1 1 calc R
H29B H -0.3470 0.8976 0.4614 0.066 Uiso 1 1 calc R
H29C H -0.3639 0.9406 0.3865 0.066 Uiso 1 1 calc R
C30A C -0.0772(3) 1.00749(15) 0.36146(14) 0.0286(7) Uani 1 1 d .
H30A H -0.0810 1.0450 0.3911 0.043 Uiso 1 1 calc R
H30B H -0.1305 1.0257 0.3228 0.043 Uiso 1 1 calc R
H30C H 0.0125 1.0000 0.3466 0.043 Uiso 1 1 calc R
O1SA O 0.20969(17) 0.93871(10) 0.29928(9) 0.0210(5) Uani 1 1 d .
C1SA C 0.2645(3) 0.91437(16) 0.36437(14) 0.0279(7) Uani 1 1 d .
H1SA H 0.3362 0.8769 0.3621 0.034 Uiso 1 1 calc R
H1SB H 0.1980 0.8911 0.3967 0.034 Uiso 1 1 calc R
C2SA C 0.3131(3) 0.98468(17) 0.38455(15) 0.0305(8) Uani 1 1 d .
H2SA H 0.3818 0.9725 0.4176 0.037 Uiso 1 1 calc R
H2SB H 0.2423 1.0140 0.4029 0.037 Uiso 1 1 calc R
C3SA C 0.3654(3) 1.02687(16) 0.31886(14) 0.0268(7) Uani 1 1 d .
H3SA H 0.4529 1.0074 0.3085 0.032 Uiso 1 1 calc R
H3SB H 0.3688 1.0819 0.3192 0.032 Uiso 1 1 calc R
C4SA C 0.2677(3) 1.01051(16) 0.26948(14) 0.0262(7) Uani 1 1 d .
H4SA H 0.2007 1.0516 0.2619 0.031 Uiso 1 1 calc R
H4SB H 0.3111 1.0062 0.2264 0.031 Uiso 1 1 calc R
Yb1B Yb 0.475232(12) 0.364575(6) 0.260260(5) 0.01613(3) Uani 1 1 d .
Si1B Si 0.68494(8) 0.25523(5) 0.37378(4) 0.0218(2) Uani 1 1 d .
Si2B Si 0.60794(8) 0.40882(4) 0.40262(4) 0.02137(19) Uani 1 1 d .
O1B O 0.34034(17) 0.25908(10) 0.31250(9) 0.0209(5) Uani 1 1 d .
N1B N 0.5675(2) 0.32115(12) 0.09968(10) 0.0180(5) Uani 1 1 d .
N2B N 0.4336(2) 0.27104(11) 0.18969(10) 0.0181(5) Uani 1 1 d .
N3B N 0.6092(2) 0.34164(12) 0.35389(11) 0.0195(5) Uani 1 1 d .
C1B C 0.5042(3) 0.26414(14) 0.13256(12) 0.0176(6) Uani 1 1 d .
C2B C 0.5373(3) 0.18840(15) 0.10849(14) 0.0243(7) Uani 1 1 d .
C3B C 0.6853(3) 0.17678(16) 0.11096(16) 0.0310(8) Uani 1 1 d .
H3BA H 0.7101 0.1276 0.0989 0.046 Uiso 1 1 calc R
H3BB H 0.7137 0.1781 0.1560 0.046 Uiso 1 1 calc R
H3BC H 0.7263 0.2172 0.0795 0.046 Uiso 1 1 calc R
C4B C 0.4983(3) 0.19366(17) 0.03539(14) 0.0360(8) Uani 1 1 d .
H4BA H 0.4040 0.1986 0.0326 0.054 Uiso 1 1 calc R
H4BB H 0.5287 0.1477 0.0191 0.054 Uiso 1 1 calc R
H4BC H 0.5374 0.2380 0.0081 0.054 Uiso 1 1 calc R
C5B C 0.4796(3) 0.11867(15) 0.15153(15) 0.0329(8) Uani 1 1 d .
H5BA H 0.3855 0.1211 0.1474 0.049 Uiso 1 1 calc R
H5BB H 0.5012 0.1173 0.1981 0.049 Uiso 1 1 calc R
H5BC H 0.5149 0.0729 0.1367 0.049 Uiso 1 1 calc R
C6B C 0.5517(3) 0.38964(14) 0.12306(12) 0.0160(6) Uani 1 1 d .
C7B C 0.6569(3) 0.41390(15) 0.15606(13) 0.0168(6) Uani 1 1 d .
C8B C 0.6406(3) 0.47975(15) 0.18335(13) 0.0205(7) Uani 1 1 d .
H8BA H 0.7149 0.4984 0.2053 0.025 Uiso 1 1 calc R
C9B C 0.5248(3) 0.52133(15) 0.17837(14) 0.0241(7) Uani 1 1 d .
H9BA H 0.5136 0.5676 0.1992 0.029 Uiso 1 1 calc R
C10B C 0.4255(3) 0.49910(15) 0.14259(13) 0.0222(7) Uani 1 1 d .
H10B H 0.3407 0.5277 0.1412 0.027 Uiso 1 1 calc R
C11B C 0.4362(3) 0.43485(14) 0.11411(12) 0.0177(6) Uani 1 1 d .
C12B C 0.7848(2) 0.36951(16) 0.15870(13) 0.0197(7) Uani 1 1 d .
H12B H 0.7652 0.3145 0.1704 0.024 Uiso 1 1 calc R
C13B C 0.8514(3) 0.38226(18) 0.09007(15) 0.0318(8) Uani 1 1 d .
H13D H 0.9281 0.3486 0.0907 0.048 Uiso 1 1 calc R
H13E H 0.8772 0.4351 0.0784 0.048 Uiso 1 1 calc R
H13F H 0.7917 0.3713 0.0570 0.048 Uiso 1 1 calc R
C14B C 0.8753(3) 0.38714(17) 0.21052(15) 0.0321(8) Uani 1 1 d .
H14D H 0.8284 0.3845 0.2532 0.048 Uiso 1 1 calc R
H14E H 0.9082 0.4382 0.1964 0.048 Uiso 1 1 calc R
H14F H 0.9477 0.3501 0.2154 0.048 Uiso 1 1 calc R
C15B C 0.3312(3) 0.41252(16) 0.07125(13) 0.0212(7) Uani 1 1 d .
H15B H 0.3174 0.3572 0.0861 0.025 Uiso 1 1 calc R
C16B C 0.2013(3) 0.4538(2) 0.07737(17) 0.0401(9) Uani 1 1 d .
H16D H 0.1706 0.4442 0.1239 0.060 Uiso 1 1 calc R
H16E H 0.1385 0.4352 0.0496 0.060 Uiso 1 1 calc R
H16F H 0.2112 0.5083 0.0626 0.060 Uiso 1 1 calc R
C17B C 0.3768(3) 0.42370(18) -0.00141(14) 0.0322(8) Uani 1 1 d .
H17D H 0.4612 0.3980 -0.0048 0.048 Uiso 1 1 calc R
H17E H 0.3843 0.4779 -0.0187 0.048 Uiso 1 1 calc R
H17F H 0.3142 0.4024 -0.0274 0.048 Uiso 1 1 calc R
C18B C 0.3120(3) 0.24174(15) 0.20243(14) 0.0199(7) Uani 1 1 d .
C19B C 0.2267(3) 0.22578(15) 0.15434(15) 0.0237(7) Uani 1 1 d .
H19B H 0.2558 0.2312 0.1093 0.028 Uiso 1 1 calc R
C20B C 0.1016(3) 0.20246(16) 0.17107(16) 0.0294(8) Uani 1 1 d .
H20B H 0.0473 0.1918 0.1375 0.035 Uiso 1 1 calc R
C21B C 0.0558(3) 0.19467(15) 0.23513(16) 0.0291(8) Uani 1 1 d .
H21B H -0.0296 0.1784 0.2461 0.035 Uiso 1 1 calc R
C22B C 0.1357(3) 0.21085(15) 0.28468(16) 0.0267(7) Uani 1 1 d .
H22B H 0.1054 0.2051 0.3296 0.032 Uiso 1 1 calc R
C23B C 0.2587(3) 0.23524(15) 0.26725(14) 0.0211(7) Uani 1 1 d .
C24B C 0.2958(3) 0.24995(17) 0.38038(14) 0.0279(8) Uani 1 1 d .
H24D H 0.2830 0.1961 0.3976 0.042 Uiso 1 1 calc R
H24E H 0.2138 0.2784 0.3831 0.042 Uiso 1 1 calc R
H24F H 0.3601 0.2691 0.4069 0.042 Uiso 1 1 calc R
C25B C 0.6691(3) 0.19794(16) 0.30634(15) 0.0299(8) Uani 1 1 d .
H25D H 0.7099 0.1477 0.3200 0.045 Uiso 1 1 calc R
H25E H 0.7118 0.2236 0.2655 0.045 Uiso 1 1 calc R
H25F H 0.5775 0.1926 0.2983 0.045 Uiso 1 1 calc R
C26B C 0.6213(3) 0.19491(17) 0.45225(15) 0.0336(8) Uani 1 1 d .
H26D H 0.6778 0.1498 0.4638 0.050 Uiso 1 1 calc R
H26E H 0.5338 0.1794 0.4452 0.050 Uiso 1 1 calc R
H26F H 0.6191 0.2241 0.4885 0.050 Uiso 1 1 calc R
C27B C 0.8637(3) 0.25771(18) 0.38658(16) 0.0323(8) Uani 1 1 d .
H27D H 0.9016 0.2063 0.3909 0.048 Uiso 1 1 calc R
H27E H 0.8785 0.2779 0.4271 0.048 Uiso 1 1 calc R
H27F H 0.9040 0.2902 0.3484 0.048 Uiso 1 1 calc R
C28B C 0.7375(3) 0.39811(19) 0.46668(16) 0.0405(9) Uani 1 1 d .
H28D H 0.7221 0.4359 0.4955 0.061 Uiso 1 1 calc R
H28E H 0.8222 0.4057 0.4442 0.061 Uiso 1 1 calc R
H28F H 0.7356 0.3472 0.4936 0.061 Uiso 1 1 calc R
C29B C 0.4515(3) 0.41100(17) 0.45141(15) 0.0339(8) Uani 1 1 d .
H29D H 0.4459 0.4567 0.4716 0.051 Uiso 1 1 calc R
H29E H 0.4479 0.3660 0.4864 0.051 Uiso 1 1 calc R
H29F H 0.3790 0.4114 0.4217 0.051 Uiso 1 1 calc R
C30B C 0.6333(3) 0.50627(16) 0.35416(15) 0.0283(7) Uani 1 1 d .
H30D H 0.6228 0.5434 0.3840 0.043 Uiso 1 1 calc R
H30E H 0.5697 0.5176 0.3190 0.043 Uiso 1 1 calc R
H30F H 0.7206 0.5088 0.3342 0.043 Uiso 1 1 calc R
O1SB O 0.29006(17) 0.43999(10) 0.29349(10) 0.0243(5) Uani 1 1 d .
C1SB C 0.2821(3) 0.51561(16) 0.30954(17) 0.0326(8) Uani 1 1 d .
H1SC H 0.2808 0.5542 0.2684 0.039 Uiso 1 1 calc R
H1SD H 0.3570 0.5242 0.3359 0.039 Uiso 1 1 calc R
C2SB C 0.1564(3) 0.52014(18) 0.34993(17) 0.0366(9) Uani 1 1 d .
H2SC H 0.1096 0.5691 0.3357 0.044 Uiso 1 1 calc R
H2SD H 0.1732 0.5139 0.3980 0.044 Uiso 1 1 calc R
C3SB C 0.0798(3) 0.45389(18) 0.33438(17) 0.0395(9) Uani 1 1 d .
H3SC H 0.0708 0.4139 0.3742 0.047 Uiso 1 1 calc R
H3SD H -0.0073 0.4714 0.3186 0.047 Uiso 1 1 calc R
C4SB C 0.1585(3) 0.42535(17) 0.28090(16) 0.0324(8) Uani 1 1 d .
H4SC H 0.1469 0.3704 0.2830 0.039 Uiso 1 1 calc R
H4SD H 0.1333 0.4525 0.2365 0.039 Uiso 1 1 calc R

loop_
_atom_site_aniso_label
_atom_site_aniso_U_11
_atom_site_aniso_U_22
_atom_site_aniso_U_33
_atom_site_aniso_U_23
_atom_site_aniso_U_13
_atom_site_aniso_U_12
Yb1A 0.01756(7) 0.01691(6) 0.01514(6) -0.00158(5) -0.00160(5) -0.00082(5)
Si1A 0.0232(5) 0.0261(4) 0.0179(4) -0.0008(3) 0.0005(3) -0.0070(3)
Si2A 0.0195(4) 0.0271(4) 0.0195(4) -0.0057(3) 0.0007(3) -0.0007(3)
O1A 0.0243(11) 0.0220(10) 0.0184(10) -0.0019(8) -0.0070(8) 0.0006(8)
N1A 0.0178(13) 0.0172(11) 0.0168(11) -0.0022(9) -0.0066(9) -0.0011(9)
N2A 0.0178(13) 0.0185(12) 0.0175(12) 0.0015(10) -0.0036(9) 0.0024(9)
N3A 0.0181(12) 0.0247(13) 0.0178(12) -0.0018(10) -0.0032(10) -0.0008(10)
C1A 0.0206(16) 0.0181(13) 0.0129(12) -0.0009(11) 0.0024(11) 0.0002(11)
C2A 0.0288(17) 0.0195(14) 0.0239(14) -0.0071(11) -0.0023(13) 0.0020(13)
C3A 0.039(2) 0.0204(15) 0.0384(19) -0.0113(14) -0.0109(15) -0.0037(14)
C4A 0.060(2) 0.0289(16) 0.0224(16) -0.0110(13) 0.0011(15) -0.0028(16)
C5A 0.0382(18) 0.0170(14) 0.0328(17) -0.0036(13) -0.0050(15) -0.0015(14)
C6A 0.0160(14) 0.0173(13) 0.0124(12) -0.0020(10) -0.0063(11) 0.0008(11)
C7A 0.0148(14) 0.0206(14) 0.0149(14) 0.0002(11) -0.0057(11) 0.0005(11)
C8A 0.0157(15) 0.0176(14) 0.0277(16) -0.0025(12) 0.0002(12) 0.0026(11)
C9A 0.0193(15) 0.0177(13) 0.0242(15) -0.0013(11) -0.0041(12) -0.0027(12)
C10A 0.0165(15) 0.0201(14) 0.0208(14) 0.0020(11) -0.0046(12) -0.0023(11)
C11A 0.0148(14) 0.0182(13) 0.0121(12) 0.0007(10) -0.0050(11) 0.0037(11)
C12A 0.0183(15) 0.0170(14) 0.0237(15) -0.0002(12) -0.0043(12) -0.0016(11)
C13A 0.0189(15) 0.0289(16) 0.0294(17) -0.0032(14) -0.0048(13) -0.0042(13)
C14A 0.0159(15) 0.0297(16) 0.0277(17) -0.0021(13) 0.0044(12) -0.0012(13)
C15A 0.0178(15) 0.0177(14) 0.0203(15) -0.0004(12) 0.0000(11) 0.0013(11)
C16A 0.0216(17) 0.045(2) 0.045(2) -0.0161(17) 0.0023(15) 0.0019(15)
C17A 0.041(2) 0.044(2) 0.0283(19) 0.0011(16) 0.0092(15) 0.0124(16)
C18A 0.0189(15) 0.0121(13) 0.0218(15) -0.0017(11) -0.0016(12) 0.0014(11)
C19A 0.0305(18) 0.0197(15) 0.0290(17) -0.0008(13) -0.0005(14) 0.0016(13)
C20A 0.0246(17) 0.0167(14) 0.0427(19) -0.0015(14) 0.0058(14) 0.0004(12)
C21A 0.0199(16) 0.0179(14) 0.051(2) -0.0062(14) -0.0046(15) 0.0016(13)
C22A 0.0276(17) 0.0182(15) 0.0355(18) -0.0034(13) -0.0133(14) -0.0017(13)
C23A 0.0240(16) 0.0128(13) 0.0224(15) -0.0009(12) -0.0009(12) 0.0003(11)
C24A 0.0339(19) 0.0334(18) 0.0183(16) 0.0006(13) -0.0057(13) -0.0022(14)
C25A 0.057(2) 0.0281(17) 0.0262(18) -0.0032(14) 0.0030(15) -0.0191(15)
C26A 0.0319(18) 0.0329(18) 0.0285(18) 0.0063(14) 0.0006(14) -0.0069(14)
C27A 0.0287(19) 0.042(2) 0.041(2) 0.0101(17) -0.0073(15) -0.0091(15)
C28A 0.0408(19) 0.0363(18) 0.0259(16) -0.0066(14) 0.0000(15) -0.0077(16)
C29A 0.0286(19) 0.054(2) 0.054(2) -0.0254(19) 0.0046(16) 0.0007(17)
C30A 0.0356(19) 0.0249(15) 0.0265(16) -0.0085(13) -0.0029(14) 0.0051(14)
O1SA 0.0212(11) 0.0193(10) 0.0217(11) 0.0001(8) -0.0054(8) -0.0043(8)
C1SA 0.0260(17) 0.0294(17) 0.0255(17) 0.0042(13) -0.0027(13) -0.0043(13)
C2SA 0.0278(18) 0.0387(18) 0.0266(17) -0.0084(14) -0.0051(13) -0.0053(14)
C3SA 0.0253(17) 0.0263(16) 0.0288(17) -0.0042(13) -0.0022(13) -0.0058(13)
C4SA 0.0269(17) 0.0232(15) 0.0265(17) 0.0031(13) -0.0053(13) -0.0078(13)
Yb1B 0.01695(7) 0.01565(6) 0.01524(6) -0.00118(5) -0.00027(5) -0.00086(5)
Si1B 0.0197(4) 0.0243(4) 0.0189(4) 0.0020(3) 0.0004(3) 0.0031(3)
Si2B 0.0230(4) 0.0232(4) 0.0176(4) -0.0021(3) -0.0033(3) -0.0016(3)
O1B 0.0232(11) 0.0226(10) 0.0168(10) -0.0031(8) 0.0055(8) -0.0054(8)
N1B 0.0183(12) 0.0206(12) 0.0145(11) -0.0013(9) -0.0002(10) -0.0021(10)
N2B 0.0192(12) 0.0160(11) 0.0185(12) -0.0008(9) 0.0005(10) -0.0037(10)
N3B 0.0186(13) 0.0220(12) 0.0166(12) 0.0007(10) -0.0014(10) -0.0008(10)
C1B 0.0179(14) 0.0190(13) 0.0161(13) -0.0025(11) -0.0047(12) 0.0001(12)
C2B 0.0290(18) 0.0218(14) 0.0222(15) -0.0040(12) 0.0029(13) -0.0028(13)
C3B 0.0321(19) 0.0243(16) 0.0371(19) -0.0083(14) 0.0014(14) 0.0046(14)
C4B 0.052(2) 0.0344(17) 0.0243(16) -0.0129(14) -0.0043(15) 0.0016(16)
C5B 0.042(2) 0.0165(14) 0.0397(18) -0.0055(13) 0.0030(15) -0.0002(13)
C6B 0.0181(15) 0.0189(13) 0.0098(12) 0.0005(10) 0.0043(11) -0.0052(11)
C7B 0.0170(15) 0.0208(14) 0.0106(13) 0.0027(11) 0.0031(11) -0.0042(11)
C8B 0.0220(15) 0.0176(14) 0.0208(15) 0.0015(12) -0.0023(12) -0.0093(12)
C9B 0.0311(18) 0.0155(13) 0.0244(15) -0.0008(12) 0.0016(13) 0.0004(12)
C10B 0.0217(15) 0.0191(14) 0.0228(15) 0.0041(12) -0.0005(13) 0.0023(12)
C11B 0.0172(14) 0.0200(14) 0.0124(13) 0.0062(11) 0.0022(11) -0.0024(12)
C12B 0.0167(15) 0.0215(15) 0.0201(15) -0.0008(12) -0.0004(11) -0.0037(11)
C13B 0.0188(16) 0.0414(19) 0.0324(19) 0.0015(15) 0.0030(13) -0.0034(14)
C14B 0.0290(18) 0.0314(18) 0.0345(19) -0.0008(15) -0.0049(14) -0.0009(14)
C15B 0.0205(15) 0.0207(15) 0.0206(15) 0.0028(12) -0.0040(12) -0.0045(12)
C16B 0.0227(18) 0.057(2) 0.040(2) -0.0061(18) -0.0065(15) -0.0016(16)
C17B 0.0277(17) 0.0449(19) 0.0234(17) -0.0005(15) -0.0082(13) -0.0139(15)
C18B 0.0219(16) 0.0136(14) 0.0230(16) 0.0004(12) 0.0002(12) -0.0026(11)
C19B 0.0240(16) 0.0195(15) 0.0268(17) -0.0004(13) -0.0022(13) -0.0067(12)
C20B 0.0242(17) 0.0213(15) 0.044(2) -0.0071(14) -0.0085(14) -0.0009(13)
C21B 0.0172(16) 0.0221(15) 0.049(2) -0.0090(14) 0.0029(14) -0.0066(12)
C22B 0.0259(17) 0.0183(15) 0.0354(19) -0.0049(13) 0.0077(14) -0.0020(12)
C23B 0.0214(16) 0.0159(14) 0.0268(16) -0.0064(12) 0.0007(13) -0.0019(12)
C24B 0.0341(19) 0.0335(18) 0.0159(16) -0.0041(13) 0.0109(13) -0.0105(14)
C25B 0.0332(18) 0.0263(17) 0.0287(18) -0.0021(14) -0.0057(14) 0.0097(14)
C26B 0.0334(19) 0.0332(18) 0.0295(18) 0.0058(15) 0.0018(14) 0.0042(14)
C27B 0.0224(17) 0.0393(19) 0.0305(18) 0.0047(15) -0.0023(14) 0.0095(14)
C28B 0.047(2) 0.042(2) 0.0335(19) -0.0086(16) -0.0202(16) 0.0026(17)
C29B 0.039(2) 0.0343(17) 0.0318(17) -0.0146(14) 0.0098(15) -0.0055(15)
C30B 0.0301(18) 0.0281(16) 0.0276(17) -0.0064(14) -0.0019(14) -0.0034(13)
O1SB 0.0177(11) 0.0238(11) 0.0321(12) -0.0071(9) -0.0024(9) 0.0035(8)
C1SB 0.0232(17) 0.0240(16) 0.053(2) -0.0124(15) -0.0057(15) -0.0019(13)
C2SB 0.0299(19) 0.043(2) 0.041(2) -0.0217(16) -0.0045(15) 0.0092(15)
C3SB 0.0266(19) 0.0422(19) 0.052(2) -0.0158(17) 0.0074(16) -0.0022(15)
C4SB 0.0207(17) 0.0317(17) 0.047(2) -0.0111(16) -0.0083(15) -0.0006(14)

loop_
_atom_type_symbol
_atom_type_description
_atom_type_scat_dispersion_real
_atom_type_scat_dispersion_imag
_atom_type_scat_source
C C 0.0033 0.0016 'International Tables Vol C Tables 4.2.6.8 and 6.1.1.4'
H H 0.0000 0.0000 'International Tables Vol C Tables 4.2.6.8 and 6.1.1.4'
N N 0.0061 0.0033 'International Tables Vol C Tables 4.2.6.8 and 6.1.1.4'
O O 0.0106 0.0060 'International Tables Vol C Tables 4.2.6.8 and 6.1.1.4'
Si Si 0.0817 0.0704 'International Tables Vol C Tables 4.2.6.8 and 6.1.1.4'
Yb Yb -0.3850 5.5486 'International Tables Vol C Tables 4.2.6.8 and 6.1.1.4'

loop_
_geom_angle_atom_site_label_1
_geom_angle_atom_site_label_2
_geom_angle_atom_site_label_3
_geom_angle
N3A Yb1A N2A 122.43(7)
N3A Yb1A O1SA 107.04(7)
N2A Yb1A O1SA 115.52(7)
N3A Yb1A O1A 89.75(7)
N2A Yb1A O1A 64.60(6)
O1SA Yb1A O1A 78.13(6)
N3A Yb1A C6A 124.48(7)
N2A Yb1A C6A 58.60(7)
O1SA Yb1A C6A 121.77(7)
O1A Yb1A C6A 122.95(7)
N3A Yb1A C7A 98.93(7)
N2A Yb1A C7A 81.18(7)
O1SA Yb1A C7A 131.07(6)
O1A Yb1A C7A 143.55(7)
C6A Yb1A C7A 28.35(7)
N3A Yb1A C8A 93.63(7)
N2A Yb1A C8A 105.89(7)
O1SA Yb1A C8A 109.62(6)
O1A Yb1A C8A 170.11(7)
C6A Yb1A C8A 47.99(7)
C7A Yb1A C8A 26.62(7)
N3A Yb1A C11A 146.86(7)
N2A Yb1A C11A 66.09(7)
O1SA Yb1A C11A 94.30(6)
O1A Yb1A C11A 119.87(6)
C6A Yb1A C11A 27.53(7)
C7A Yb1A C11A 48.59(7)
C8A Yb1A C11A 54.72(7)
N3A Yb1A C9A 109.54(7)
N2A Yb1A C9A 110.85(7)
O1SA Yb1A C9A 85.21(6)
O1A Yb1A C9A 157.62(7)
C6A Yb1A C9A 55.14(7)
C7A Yb1A C9A 46.74(7)
C8A Yb1A C9A 25.85(7)
C11A Yb1A C9A 46.19(7)
N3A Yb1A C10A 134.94(7)
N2A Yb1A C10A 91.48(7)
O1SA Yb1A C10A 78.46(6)
O1A Yb1A C10A 134.07(7)
C6A Yb1A C10A 46.85(7)
C7A Yb1A C10A 54.39(7)
C8A Yb1A C10A 45.32(7)
C11A Yb1A C10A 25.88(7)
C9A Yb1A C10A 25.40(7)
N3A Yb1A Si2A 25.79(6)
N2A Yb1A Si2A 148.22(5)
O1SA Yb1A Si2A 87.65(5)
O1A Yb1A Si2A 102.47(5)
C6A Yb1A Si2A 128.61(5)
C7A Yb1A Si2A 100.29(5)
C8A Yb1A Si2A 84.32(6)
C11A Yb1A Si2A 137.13(5)
C9A Yb1A Si2A 91.56(5)
C10A Yb1A Si2A 115.40(5)
N3A Yb1A Si1A 24.65(6)
N2A Yb1A Si1A 97.79(5)
O1SA Yb1A Si1A 123.98(4)
O1A Yb1A Si1A 77.63(4)
C6A Yb1A Si1A 113.86(5)
C7A Yb1A Si1A 95.93(5)
C8A Yb1A Si1A 101.92(5)
C11A Yb1A Si1A 141.34(5)
C9A Yb1A Si1A 124.49(5)
C10A Yb1A Si1A 147.17(5)
Si2A Yb1A Si1A 50.432(19)
N3A Si1A C25A 110.69(12)
N3A Si1A C27A 114.95(13)
C25A Si1A C27A 105.10(15)
N3A Si1A C26A 115.84(13)
C25A Si1A C26A 105.95(14)
C27A Si1A C26A 103.34(14)
N3A Si1A Yb1A 35.23(8)
C25A Si1A Yb1A 75.66(9)
C27A Si1A Yb1A 130.38(10)
C26A Si1A Yb1A 124.57(10)
N3A Si2A C29A 115.93(14)
N3A Si2A C30A 111.45(12)
C29A Si2A C30A 104.02(14)
N3A Si2A C28A 113.80(13)
C29A Si2A C28A 104.86(15)
C30A Si2A C28A 105.82(13)
N3A Si2A Yb1A 37.41(8)
C29A Si2A Yb1A 134.08(11)
C30A Si2A Yb1A 74.65(9)
C28A Si2A Yb1A 119.89(10)
C23A O1A C24A 116.5(2)
C23A O1A Yb1A 112.32(15)
C24A O1A Yb1A 130.50(17)
C1A N1A C6A 116.7(2)
C1A N2A C18A 121.2(2)
C1A N2A Yb1A 124.70(16)
C18A N2A Yb1A 112.28(16)
Si2A N3A Si1A 123.07(13)
Si2A N3A Yb1A 116.80(11)
Si1A N3A Yb1A 120.12(12)
N1A C1A N2A 120.9(2)
N1A C1A C2A 113.7(2)
N2A C1A C2A 124.5(2)
C4A C2A C5A 110.2(2)
C4A C2A C3A 108.3(2)
C5A C2A C3A 106.5(2)
C4A C2A C1A 109.7(2)
C5A C2A C1A 114.7(2)
C3A C2A C1A 107.1(2)
N1A C6A C11A 122.7(2)
N1A C6A C7A 117.4(2)
C11A C6A C7A 119.9(2)
N1A C6A Yb1A 110.00(15)
C11A C6A Yb1A 82.41(14)
C7A C6A Yb1A 78.08(15)
C8A C7A C6A 118.4(2)
C8A C7A C12A 122.2(2)
C6A C7A C12A 119.3(2)
C8A C7A Yb1A 80.52(16)
C6A C7A Yb1A 73.58(14)
C12A C7A Yb1A 117.05(16)
C7A C8A C9A 122.1(3)
C7A C8A Yb1A 72.86(15)
C9A C8A Yb1A 81.11(16)
C10A C9A C8A 119.3(3)
C10A C9A Yb1A 78.07(15)
C8A C9A Yb1A 73.04(15)
C9A C10A C11A 121.7(2)
C9A C10A Yb1A 76.53(15)
C11A C10A Yb1A 72.47(14)
C10A C11A C6A 118.4(2)
C10A C11A C15A 119.7(2)
C6A C11A C15A 121.9(2)
C10A C11A Yb1A 81.65(15)
C6A C11A Yb1A 70.06(14)
C15A C11A Yb1A 120.84(15)
C7A C12A C14A 113.7(2)
C7A C12A C13A 109.7(2)
C14A C12A C13A 109.9(2)
C17A C15A C11A 110.6(2)
C17A C15A C16A 110.4(2)
C11A C15A C16A 112.8(2)
N2A C18A C19A 126.8(3)
N2A C18A C23A 117.6(2)
C19A C18A C23A 115.2(3)
C20A C19A C18A 122.8(3)
C21A C20A C19A 120.3(3)
C20A C21A C22A 118.8(3)
C23A C22A C21A 120.5(3)
C22A C23A O1A 123.4(3)
C22A C23A C18A 122.3(3)
O1A C23A C18A 114.2(2)
C1SA O1SA C4SA 107.8(2)
C1SA O1SA Yb1A 118.81(15)
C4SA O1SA Yb1A 132.53(15)
O1SA C1SA C2SA 105.8(2)
C1SA C2SA C3SA 101.5(2)
C2SA C3SA C4SA 102.8(2)
O1SA C4SA C3SA 106.2(2)
N3B Yb1B O1SB 104.98(7)
N3B Yb1B N2B 124.56(7)
O1SB Yb1B N2B 117.61(7)
N3B Yb1B O1B 89.48(7)
O1SB Yb1B O1B 81.99(6)
N2B Yb1B O1B 64.85(6)
N3B Yb1B C7B 101.45(7)
O1SB Yb1B C7B 125.65(7)
N2B Yb1B C7B 81.80(7)
O1B Yb1B C7B 144.88(7)
N3B Yb1B C6B 128.02(7)
O1SB Yb1B C6B 117.55(7)
N2B Yb1B C6B 58.96(7)
O1B Yb1B C6B 123.34(7)
C7B Yb1B C6B 28.90(7)
N3B Yb1B C8B 94.57(7)
O1SB Yb1B C8B 102.95(7)
N2B Yb1B C8B 107.72(7)
O1B Yb1B C8B 172.53(7)
C7B Yb1B C8B 27.90(8)
C6B Yb1B C8B 49.44(7)
N3B Yb1B C9B 110.06(7)
O1SB Yb1B C9B 77.99(7)
N2B Yb1B C9B 112.07(7)
O1B Yb1B C9B 154.96(7)
C7B Yb1B C9B 48.35(7)
C6B Yb1B C9B 56.30(7)
C8B Yb1B C9B 26.65(7)
N3B Yb1B C11B 149.33(7)
O1SB Yb1B C11B 90.34(7)
N2B Yb1B C11B 66.54(7)
O1B Yb1B C11B 119.32(7)
C7B Yb1B C11B 49.09(7)
C6B Yb1B C11B 27.47(7)
C8B Yb1B C11B 55.65(7)
C9B Yb1B C11B 46.62(7)
N3B Yb1B C10B 135.93(7)
O1SB Yb1B C10B 72.77(7)
N2B Yb1B C10B 91.57(7)
O1B Yb1B C10B 131.94(7)
C7B Yb1B C10B 55.47(7)
C6B Yb1B C10B 47.10(7)
C8B Yb1B C10B 46.39(7)
C9B Yb1B C10B 25.92(7)
C11B Yb1B C10B 25.69(7)
N3B Yb1B Si2B 25.62(6)
O1SB Yb1B Si2B 82.84(5)
N2B Yb1B Si2B 149.70(5)
O1B Yb1B Si2B 99.11(5)
C7B Yb1B Si2B 105.05(6)
C6B Yb1B Si2B 133.81(5)
C8B Yb1B Si2B 87.16(6)
C9B Yb1B Si2B 93.19(6)
C11B Yb1B Si2B 139.65(5)
C10B Yb1B Si2B 116.89(5)
N3B Yb1B Si1B 25.15(6)
O1SB Yb1B Si1B 123.64(5)
N2B Yb1B Si1B 99.42(5)
O1B Yb1B Si1B 77.12(4)
C7B Yb1B Si1B 98.98(5)
C6B Yb1B Si1B 117.74(5)
C8B Yb1B Si1B 104.18(5)
C9B Yb1B Si1B 126.82(5)
C11B Yb1B Si1B 145.16(5)
C10B Yb1B Si1B 150.56(5)
Si2B Yb1B Si1B 50.64(2)
N3B Si1B C25B 111.18(12)
N3B Si1B C27B 114.95(13)
C25B Si1B C27B 105.12(14)
N3B Si1B C26B 114.57(13)
C25B Si1B C26B 105.89(14)
C27B Si1B C26B 104.25(13)
N3B Si1B Yb1B 36.26(8)
C25B Si1B Yb1B 75.42(9)
C27B Si1B Yb1B 132.84(10)
C26B Si1B Yb1B 121.24(10)
N3B Si2B C30B 112.88(12)
N3B Si2B C29B 111.34(12)
C30B Si2B C29B 107.99(13)
N3B Si2B C28B 116.01(13)
C30B Si2B C28B 102.92(14)
C29B Si2B C28B 104.96(15)
N3B Si2B Yb1B 37.21(7)
C30B Si2B Yb1B 87.39(10)
C29B Si2B Yb1B 96.24(10)
C28B Si2B Yb1B 151.94(11)
C23B O1B C24B 117.0(2)
C23B O1B Yb1B 112.55(15)
C24B O1B Yb1B 122.72(16)
C1B N1B C6B 116.2(2)
C1B N2B C18B 122.1(2)
C1B N2B Yb1B 123.97(16)
C18B N2B Yb1B 111.53(16)
Si2B N3B Si1B 123.75(13)
Si2B N3B Yb1B 117.17(11)
Si1B N3B Yb1B 118.60(12)
N1B C1B N2B 120.9(2)
N1B C1B C2B 113.3(2)
N2B C1B C2B 124.9(2)
C5B C2B C3B 106.8(2)
C5B C2B C4B 110.1(2)
C3B C2B C4B 107.7(2)
C5B C2B C1B 114.8(2)
C3B C2B C1B 106.8(2)
C4B C2B C1B 110.3(2)
N1B C6B C11B 122.2(2)
N1B C6B C7B 117.6(2)
C11B C6B C7B 120.1(2)
N1B C6B Yb1B 110.99(15)
C11B C6B Yb1B 84.59(15)
C7B C6B Yb1B 75.08(14)
C8B C7B C6B 118.6(2)
C8B C7B C12B 121.8(2)
C6B C7B C12B 119.5(2)
C8B C7B Yb1B 79.86(15)
C6B C7B Yb1B 76.02(14)
C12B C7B Yb1B 115.92(16)
C9B C8B C7B 121.2(3)
C9B C8B Yb1B 81.67(16)
C7B C8B Yb1B 72.23(15)
C8B C9B C10B 119.3(3)
C8B C9B Yb1B 71.67(15)
C10B C9B Yb1B 79.97(15)
C11B C10B C9B 122.1(3)
C11B C10B Yb1B 74.35(14)
C9B C10B Yb1B 74.11(15)
C10B C11B C6B 118.5(3)
C10B C11B C15B 122.5(2)
C6B C11B C15B 119.0(2)
C10B C11B Yb1B 79.96(15)
C6B C11B Yb1B 67.94(14)
C15B C11B Yb1B 124.36(16)
C7B C12B C14B 114.0(2)
C7B C12B C13B 109.9(2)
C14B C12B C13B 110.3(2)
C17B C15B C16B 110.0(2)
C17B C15B C11B 110.2(2)
C16B C15B C11B 114.4(3)
N2B C18B C23B 118.7(2)
N2B C18B C19B 125.9(3)
C23B C18B C19B 114.9(3)
C20B C19B C18B 122.0(3)
C21B C20B C19B 120.8(3)
C20B C21B C22B 119.6(3)
C23B C22B C21B 119.0(3)
C22B C23B O1B 122.6(3)
C22B C23B C18B 123.6(3)
O1B C23B C18B 113.8(2)
C4SB O1SB C1SB 103.4(2)
C4SB O1SB Yb1B 123.16(16)
C1SB O1SB Yb1B 131.05(16)
O1SB C1SB C2SB 106.0(2)
C1SB C2SB C3SB 103.4(3)
C4SB C3SB C2SB 104.2(2)
O1SB C4SB C3SB 105.2(2)

loop_
_geom_bond_atom_site_label_1
_geom_bond_atom_site_label_2
_geom_bond_distance
Yb1A N3A 2.368(2)
Yb1A N2A 2.452(2)
Yb1A O1SA 2.4579(18)
Yb1A O1A 2.4830(18)
Yb1A C6A 2.886(2)
Yb1A C7A 2.944(3)
Yb1A C8A 3.038(3)
Yb1A C11A 3.043(2)
Yb1A C9A 3.138(3)
Yb1A C10A 3.157(3)
Yb1A Si2A 3.4788(8)
Yb1A Si1A 3.5501(8)
Si1A N3A 1.712(2)
Si1A C25A 1.873(3)
Si1A C27A 1.878(3)
Si1A C26A 1.885(3)
Si2A N3A 1.696(2)
Si2A C29A 1.877(3)
Si2A C30A 1.882(3)
Si2A C28A 1.889(3)
O1A C23A 1.396(3)
O1A C24A 1.435(3)
N1A C1A 1.299(3)
N1A C6A 1.401(3)
N2A C1A 1.379(3)
N2A C18A 1.391(3)
C1A C2A 1.558(4)
C2A C4A 1.528(4)
C2A C5A 1.529(4)
C2A C3A 1.538(4)
C6A C11A 1.419(3)
C6A C7A 1.428(4)
C7A C8A 1.380(4)
C7A C12A 1.520(4)
C8A C9A 1.385(4)
C9A C10A 1.384(4)
C10A C11A 1.393(4)
C11A C15A 1.523(4)
C12A C14A 1.526(4)
C12A C13A 1.540(4)
C15A C17A 1.523(4)
C15A C16A 1.528(4)
C18A C19A 1.397(4)
C18A C23A 1.420(4)
C19A C20A 1.387(4)
C20A C21A 1.379(4)
C21A C22A 1.396(4)
C22A C23A 1.372(4)
O1SA C1SA 1.452(3)
O1SA C4SA 1.466(3)
C1SA C2SA 1.503(4)
C2SA C3SA 1.515(4)
C3SA C4SA 1.524(4)
Yb1B N3B 2.368(2)
Yb1B O1SB 2.4554(18)
Yb1B N2B 2.456(2)
Yb1B O1B 2.4621(17)
Yb1B C7B 2.840(3)
Yb1B C6B 2.852(2)
Yb1B C8B 2.936(3)
Yb1B C9B 3.060(3)
Yb1B C11B 3.064(2)
Yb1B C10B 3.133(3)
Yb1B Si2B 3.4838(8)
Yb1B Si1B 3.5157(8)
Si1B N3B 1.702(2)
Si1B C25B 1.873(3)
Si1B C27B 1.882(3)
Si1B C26B 1.885(3)
Si2B N3B 1.693(2)
Si2B C30B 1.874(3)
Si2B C29B 1.879(3)
Si2B C28B 1.887(3)
O1B C23B 1.404(3)
O1B C24B 1.432(3)
N1B C1B 1.306(3)
N1B C6B 1.398(3)
N2B C1B 1.380(3)
N2B C18B 1.382(3)
C1B C2B 1.549(4)
C2B C5B 1.526(4)
C2B C3B 1.542(4)
C2B C4B 1.546(4)
C6B C11B 1.420(4)
C6B C7B 1.420(4)
C7B C8B 1.396(4)
C7B C12B 1.518(4)
C8B C9B 1.387(4)
C9B C10B 1.391(4)
C10B C11B 1.380(4)
C11B C15B 1.526(4)
C12B C14B 1.518(4)
C12B C13B 1.528(4)
C15B C17B 1.525(4)
C15B C16B 1.525(4)
C18B C23B 1.406(4)
C18B C19B 1.415(4)
C19B C20B 1.391(4)
C20B C21B 1.364(4)
C21B C22B 1.403(4)
C22B C23B 1.378(4)
O1SB C4SB 1.437(3)
O1SB C1SB 1.450(3)
C1SB C2SB 1.527(4)
C2SB C3SB 1.537(4)
C3SB C4SB 1.495(4)
